data_7217305
loop_
_publ_author_name
'Cheng, Bao'
'Tehrani, Alireza Azhdari'
'Hu, Mao-Lin'
'Morsali, Ali'

_publ_section_title
;
 Supramolecular assemblies of Ru(ii) organometallic half-sandwich
 complexes
;
_journal_issue 38
_journal_name_full CrystEngComm
_journal_page_first 9125
_journal_paper_doi 10.1039/C4CE01214C
_journal_volume 16
_journal_year 2014
_chemical_formula_moiety 'C17 H21 Cl2 N O2 Ru'
_chemical_formula_sum 'C17 H21 Cl2 N O2 Ru'
_chemical_formula_weight 443.32
_chemical_name_systematic
; 
 ? 
;
_space_group_IT_number 2
_symmetry_cell_setting triclinic
_symmetry_space_group_name_Hall '-P 1'
_symmetry_space_group_name_H-M 'P -1'
_atom_sites_solution_hydrogens geom
_atom_sites_solution_primary direct
_atom_sites_solution_secondary difmap
_audit_creation_method SHELXL-97
_cell_angle_alpha 101.870(2)
_cell_angle_beta 96.297(3)
_cell_angle_gamma 98.447(2)
_cell_formula_units_Z 2
_cell_length_a 6.6232(8)
_cell_length_b 8.5047(10)
_cell_length_c 16.752(2)
_cell_measurement_reflns_used 970
_cell_measurement_temperature 298(2)
_cell_measurement_theta_max 26.86
_cell_measurement_theta_min 2.51
_cell_volume 903.83(19)
_computing_cell_refinement 'SAINT (Bruker, 2002)'
_computing_data_collection 'SMART (Bruker, 2002)'
_computing_data_reduction SAINT
_computing_molecular_graphics 'SHELXTL(Bruker, 2002)'
_computing_publication_material SHELXL97
_computing_structure_refinement 'SHELXL97 (Sheldrick, 1997)'
_computing_structure_solution 'SHELXS97 (Sheldrick, 1997)'
_diffrn_ambient_temperature 298(2)
_diffrn_measured_fraction_theta_full 0.979
_diffrn_measured_fraction_theta_max 0.979
_diffrn_measurement_device_type 'Bruker APEX area-detector diffractometer'
_diffrn_measurement_method '\f and \w scan'
_diffrn_radiation_monochromator graphite
_diffrn_radiation_source 'fine-focus sealed tube'
_diffrn_radiation_type MoK\a
_diffrn_radiation_wavelength 0.71073
_diffrn_reflns_av_R_equivalents 0.0505
_diffrn_reflns_av_sigmaI/netI 0.1152
_diffrn_reflns_limit_h_max 6
_diffrn_reflns_limit_h_min -7
_diffrn_reflns_limit_k_max 10
_diffrn_reflns_limit_k_min -10
_diffrn_reflns_limit_l_max 19
_diffrn_reflns_limit_l_min -18
_diffrn_reflns_number 4647
_diffrn_reflns_theta_full 25.10
_diffrn_reflns_theta_max 25.10
_diffrn_reflns_theta_min 2.49
_exptl_absorpt_coefficient_mu 1.170
_exptl_absorpt_correction_T_max 0.9331
_exptl_absorpt_correction_T_min 0.8899
_exptl_absorpt_correction_type multi-scan
_exptl_absorpt_process_details '(SADABS; Bruker, 2002)'
_exptl_crystal_colour brown
_exptl_crystal_density_diffrn 1.629
_exptl_crystal_density_method 'not measured'
_exptl_crystal_description slice
_exptl_crystal_F_000 448
_exptl_crystal_size_max 0.10
_exptl_crystal_size_mid 0.08
_exptl_crystal_size_min 0.06
_refine_diff_density_max 2.067
_refine_diff_density_min -3.302
_refine_diff_density_rms 0.251
_refine_ls_extinction_method none
_refine_ls_goodness_of_fit_ref 1.334
_refine_ls_hydrogen_treatment constr
_refine_ls_matrix_type full
_refine_ls_number_parameters 209
_refine_ls_number_reflns 3143
_refine_ls_number_restraints 0
_refine_ls_restrained_S_all 1.334
_refine_ls_R_factor_all 0.1424
_refine_ls_R_factor_gt 0.1364
_refine_ls_shift/su_max 0.000
_refine_ls_shift/su_mean 0.000
_refine_ls_structure_factor_coef Fsqd
_refine_ls_weighting_details 'calc w=1/[\s^2^(Fo^2^)+(0.0435P)^2^+30.4498P] where P=(Fo^2^+2Fc^2^)/3'
_refine_ls_weighting_scheme calc
_refine_ls_wR_factor_gt 0.2832
_refine_ls_wR_factor_ref 0.2899
_reflns_number_gt 3003
_reflns_number_total 3143
_reflns_threshold_expression I>2\s(I)
_cod_data_source_file c4ce01214c2.cif
_cod_data_source_block 1207am
_cod_depositor_comments
;
The following automatic conversions were performed:

'_symmetry_cell_setting' value 'Triclinic' changed to 'triclinic'
according to
/usr/data/users/saulius/crontab/automatic-downloads/rss-feeds/RSC/lib/dictionaries/cif_core.dic
dictionary named 'cif_core.dic' version 2.4.2 from 2011-04-26.

Automatic conversion script
Id: cif_fix_values 2281 2013-09-26 08:29:07Z andrius 

 Adding full bibliography for 7217298--7217305.cif.
;
_cod_original_sg_symbol_H-M P-1
_cod_database_code 7217305

loop_
_symmetry_equiv_pos_as_xyz
'x, y, z'
'-x, -y, -z'

loop_
_atom_site_label
_atom_site_type_symbol
_atom_site_fract_x
_atom_site_fract_y
_atom_site_fract_z
_atom_site_U_iso_or_equiv
_atom_site_adp_type
_atom_site_occupancy
_atom_site_symmetry_multiplicity
_atom_site_calc_flag
_atom_site_refinement_flags
Ru1 Ru 0.8165(2) -0.32364(16) 0.39464(8) 0.0172(4) Uani 1 1 d .
Cl1 Cl 0.7884(8) -0.2355(6) 0.5387(3) 0.0405(12) Uani 1 1 d .
Cl2 Cl 1.1831(7) -0.2210(6) 0.4278(3) 0.0434(13) Uani 1 1 d .
O1 O 0.341(3) 0.162(2) 0.1021(10) 0.070(5) Uani 1 1 d .
O2 O 0.653(3) 0.179(2) 0.0646(11) 0.082(6) Uani 1 1 d .
N1 N 0.800(2) -0.0679(17) 0.3986(9) 0.032(4) Uani 1 1 d .
H1A H 0.7159 -0.0378 0.4356 0.038 Uiso 1 1 calc R
H1B H 0.9264 -0.0102 0.4193 0.038 Uiso 1 1 calc R
C1 C 0.531(3) -0.492(2) 0.3741(14) 0.039(5) Uani 1 1 d .
H1 H 0.4293 -0.4716 0.4115 0.047 Uiso 1 1 calc R
C2 C 0.537(3) -0.417(3) 0.3115(14) 0.047(6) Uani 1 1 d .
H2 H 0.4383 -0.3439 0.3036 0.056 Uiso 1 1 calc R
C3 C 0.704(3) -0.418(3) 0.2667(12) 0.044(5) Uani 1 1 d .
H3 H 0.7191 -0.3446 0.2290 0.053 Uiso 1 1 calc R
C4 C 0.862(4) -0.487(2) 0.2870(14) 0.051(6) Uani 1 1 d .
H4 H 0.9890 -0.4672 0.2629 0.061 Uiso 1 1 calc R
C5 C 0.856(4) -0.571(2) 0.3516(14) 0.049(6) Uani 1 1 d .
H5 H 0.9818 -0.6070 0.3729 0.059 Uiso 1 1 calc R
C6 C 0.689(4) -0.576(2) 0.3952(13) 0.051(6) Uani 1 1 d .
H6 H 0.6971 -0.6126 0.4469 0.062 Uiso 1 1 calc R
C7 C 0.733(3) -0.015(2) 0.3266(11) 0.032(4) Uani 1 1 d .
C8 C 0.863(3) 0.003(3) 0.2699(12) 0.043(5) Uani 1 1 d .
H8 H 0.9957 -0.0194 0.2780 0.052 Uiso 1 1 calc R
C9 C 0.794(4) 0.056(2) 0.1993(12) 0.043(5) Uani 1 1 d .
H9 H 0.8807 0.0677 0.1600 0.051 Uiso 1 1 calc R
C10 C 0.596(3) 0.090(3) 0.1887(13) 0.048(6) Uani 1 1 d .
C11 C 0.470(3) 0.068(3) 0.2423(12) 0.041(5) Uani 1 1 d .
H11 H 0.3349 0.0844 0.2319 0.049 Uiso 1 1 calc R
C12 C 0.533(3) 0.019(2) 0.3135(14) 0.041(5) Uani 1 1 d .
H12 H 0.4439 0.0102 0.3522 0.050 Uiso 1 1 calc R
C13 C 0.540(5) 0.151(3) 0.1122(14) 0.056(7) Uani 1 1 d .
C14 C 0.259(6) 0.224(4) 0.0315(15) 0.090(10) Uani 1 1 d .
H14A H 0.3268 0.1837 -0.0151 0.108 Uiso 1 1 calc R
H14B H 0.1133 0.1797 0.0168 0.108 Uiso 1 1 calc R
C15 C 0.284(5) 0.394(4) 0.0445(18) 0.091(10) Uani 1 1 d .
H15A H 0.2365 0.4217 -0.0068 0.109 Uiso 1 1 calc R
H15B H 0.4303 0.4386 0.0588 0.109 Uiso 1 1 calc R
C16 C 0.173(6) 0.474(4) 0.1105(18) 0.099(11) Uani 1 1 d .
H16A H 0.2195 0.4477 0.1623 0.119 Uiso 1 1 calc R
H16B H 0.0260 0.4324 0.0962 0.119 Uiso 1 1 calc R
C17 C 0.213(6) 0.671(3) 0.121(2) 0.098(11) Uani 1 1 d .
H17A H 0.3516 0.7064 0.1121 0.147 Uiso 1 1 calc R
H17B H 0.1955 0.7218 0.1761 0.147 Uiso 1 1 calc R
H17C H 0.1172 0.6996 0.0820 0.147 Uiso 1 1 calc R

loop_
_atom_site_aniso_label
_atom_site_aniso_U_11
_atom_site_aniso_U_22
_atom_site_aniso_U_33
_atom_site_aniso_U_23
_atom_site_aniso_U_13
_atom_site_aniso_U_12
Ru1 0.0176(7) 0.0114(6) 0.0244(7) 0.0015(5) 0.0098(5) 0.0063(5)
Cl1 0.047(3) 0.038(3) 0.035(3) 0.011(2) 0.010(2) -0.001(2)
Cl2 0.033(3) 0.036(3) 0.058(3) 0.004(2) 0.011(2) 0.004(2)
O1 0.091(14) 0.074(12) 0.055(11) 0.024(9) -0.008(9) 0.042(11)
O2 0.125(17) 0.088(14) 0.053(11) 0.046(11) 0.018(11) 0.042(13)
N1 0.048(10) 0.024(8) 0.025(8) 0.006(6) 0.007(7) 0.008(7)
C1 0.038(11) 0.010(8) 0.060(14) -0.002(9) -0.005(10) 0.001(8)
C2 0.016(10) 0.050(13) 0.057(14) -0.012(11) -0.009(9) -0.005(9)
C3 0.049(13) 0.042(12) 0.024(10) -0.008(9) -0.005(9) -0.015(10)
C4 0.065(16) 0.025(11) 0.052(14) -0.014(10) 0.022(12) -0.004(10)
C5 0.070(16) 0.021(10) 0.051(13) 0.003(9) -0.020(12) 0.016(10)
C6 0.087(18) 0.023(10) 0.038(12) 0.008(9) 0.008(12) -0.010(11)
C7 0.036(11) 0.024(9) 0.032(10) 0.000(8) 0.005(8) 0.003(8)
C8 0.040(12) 0.055(14) 0.040(12) 0.024(10) 0.004(9) 0.010(10)
C9 0.082(16) 0.006(8) 0.039(11) -0.004(7) 0.020(11) 0.008(9)
C10 0.038(12) 0.061(15) 0.048(13) 0.010(11) -0.005(10) 0.023(11)
C11 0.038(11) 0.052(13) 0.040(12) 0.010(10) 0.025(9) 0.020(10)
C12 0.050(13) 0.009(9) 0.066(14) 0.012(9) 0.012(11) 0.002(8)
C13 0.10(2) 0.047(14) 0.032(12) 0.016(10) 0.002(13) 0.024(14)
C14 0.15(3) 0.09(2) 0.032(14) 0.015(14) 0.009(16) 0.03(2)
C15 0.10(2) 0.12(3) 0.058(19) 0.034(19) 0.007(17) 0.00(2)
C16 0.15(3) 0.09(2) 0.057(19) 0.026(17) -0.01(2) 0.04(2)
C17 0.13(3) 0.058(19) 0.10(3) 0.024(18) 0.00(2) 0.006(19)

loop_
_atom_type_symbol
_atom_type_description
_atom_type_scat_dispersion_real
_atom_type_scat_dispersion_imag
_atom_type_scat_source
C C 0.0033 0.0016 'International Tables Vol C Tables 4.2.6.8 and 6.1.1.4'
H H 0.0000 0.0000 'International Tables Vol C Tables 4.2.6.8 and 6.1.1.4'
N N 0.0061 0.0033 'International Tables Vol C Tables 4.2.6.8 and 6.1.1.4'
O O 0.0106 0.0060 'International Tables Vol C Tables 4.2.6.8 and 6.1.1.4'
Cl Cl 0.1484 0.1585 'International Tables Vol C Tables 4.2.6.8 and 6.1.1.4'
Ru Ru -1.2594 0.8363 'International Tables Vol C Tables 4.2.6.8 and 6.1.1.4'

loop_
_geom_angle_atom_site_label_1
_geom_angle_atom_site_label_2
_geom_angle_atom_site_label_3
_geom_angle
C4 Ru1 C2 67.9(9)
C4 Ru1 C3 36.1(8)
C2 Ru1 C3 38.4(8)
C4 Ru1 C1 80.8(8)
C2 Ru1 C1 36.4(8)
C3 Ru1 C1 67.4(8)
C4 Ru1 C5 38.8(8)
C2 Ru1 C5 79.8(8)
C3 Ru1 C5 66.9(8)
C1 Ru1 C5 67.9(8)
C4 Ru1 N1 122.6(7)
C2 Ru1 N1 94.9(8)
C3 Ru1 N1 97.9(7)
C1 Ru1 N1 117.5(7)
C5 Ru1 N1 161.4(7)
C4 Ru1 C6 68.9(8)
C2 Ru1 C6 66.9(9)
C3 Ru1 C6 79.4(8)
C1 Ru1 C6 37.7(8)
C5 Ru1 C6 37.5(9)
N1 Ru1 C6 154.3(8)
C4 Ru1 Cl1 156.1(7)
C2 Ru1 Cl1 117.3(6)
C3 Ru1 Cl1 155.6(6)
C1 Ru1 Cl1 91.4(6)
C5 Ru1 Cl1 117.4(6)
N1 Ru1 Cl1 81.0(4)
C6 Ru1 Cl1 91.1(6)
C4 Ru1 Cl2 90.9(7)
C2 Ru1 Cl2 153.6(6)
C3 Ru1 Cl2 115.6(6)
C1 Ru1 Cl2 159.1(5)
C5 Ru1 Cl2 93.7(7)
N1 Ru1 Cl2 83.1(4)
C6 Ru1 Cl2 121.4(7)
Cl1 Ru1 Cl2 88.53(18)
C13 O1 C14 118(2)
C7 N1 Ru1 121.3(11)
C7 N1 H1A 107.0
Ru1 N1 H1A 107.0
C7 N1 H1B 107.0
Ru1 N1 H1B 107.0
H1A N1 H1B 106.7
C2 C1 C6 121(2)
C2 C1 Ru1 71.3(11)
C6 C1 Ru1 72.8(12)
C2 C1 H1 119.1
C6 C1 H1 119.1
Ru1 C1 H1 119.1
C1 C2 C3 120(2)
C1 C2 Ru1 72.3(12)
C3 C2 Ru1 71.0(10)
C1 C2 H2 119.5
C3 C2 H2 119.5
Ru1 C2 H2 119.5
C4 C3 C2 121(2)
C4 C3 Ru1 71.2(12)
C2 C3 Ru1 70.6(11)
C4 C3 H3 118.4
C2 C3 H3 118.4
Ru1 C3 H3 118.4
C3 C4 C5 119(2)
C3 C4 Ru1 72.8(12)
C5 C4 Ru1 71.8(12)
C3 C4 H4 120.1
C5 C4 H4 120.1
Ru1 C4 H4 120.1
C6 C5 C4 120(2)
C6 C5 Ru1 72.8(12)
C4 C5 Ru1 69.4(11)
C6 C5 H5 119.4
C4 C5 H5 119.4
Ru1 C5 H5 119.4
C5 C6 C1 118(2)
C5 C6 Ru1 69.7(11)
C1 C6 Ru1 69.4(11)
C5 C6 H6 120.2
C1 C6 H6 120.2
Ru1 C6 H6 120.2
C8 C7 C12 119.5(18)
C8 C7 N1 120.7(17)
C12 C7 N1 119.9(17)
C7 C8 C9 119.7(19)
C7 C8 H8 120.1
C9 C8 H8 120.1
C10 C9 C8 119(2)
C10 C9 H9 120.4
C8 C9 H9 120.4
C11 C10 C9 121(2)
C11 C10 C13 124(2)
C9 C10 C13 115(2)
C10 C11 C12 122(2)
C10 C11 H11 119.1
C12 C11 H11 119.1
C11 C12 C7 119.0(19)
C11 C12 H12 120.5
C7 C12 H12 120.5
O2 C13 O1 124(2)
O2 C13 C10 126(2)
O1 C13 C10 111(2)
C15 C14 O1 115(2)
C15 C14 H14A 108.4
O1 C14 H14A 108.4
C15 C14 H14B 108.4
O1 C14 H14B 108.4
H14A C14 H14B 107.5
C14 C15 C16 115(3)
C14 C15 H15A 108.5
C16 C15 H15A 108.5
C14 C15 H15B 108.5
C16 C15 H15B 108.5
H15A C15 H15B 107.5
C15 C16 C17 111(3)
C15 C16 H16A 109.4
C17 C16 H16A 109.4
C15 C16 H16B 109.4
C17 C16 H16B 109.4
H16A C16 H16B 108.0
C16 C17 H17A 109.5
C16 C17 H17B 109.5
H17A C17 H17B 109.5
C16 C17 H17C 109.5
H17A C17 H17C 109.5
H17B C17 H17C 109.5

loop_
_geom_bond_atom_site_label_1
_geom_bond_atom_site_label_2
_geom_bond_distance
Ru1 C4 2.12(2)
Ru1 C2 2.132(18)
Ru1 C3 2.136(18)
Ru1 C1 2.143(19)
Ru1 C5 2.148(19)
Ru1 N1 2.182(14)
Ru1 C6 2.187(19)
Ru1 Cl1 2.412(5)
Ru1 Cl2 2.418(5)
O1 C13 1.33(3)
O1 C14 1.47(3)
O2 C13 1.19(3)
N1 C7 1.42(2)
N1 H1A 0.9000
N1 H1B 0.9000
C1 C2 1.34(3)
C1 C6 1.40(3)
C1 H1 0.9800
C2 C3 1.40(3)
C2 H2 0.9800
C3 C4 1.32(3)
C3 H3 0.9800
C4 C5 1.42(3)
C4 H4 0.9800
C5 C6 1.39(3)
C5 H5 0.9800
C6 H6 0.9800
C7 C8 1.36(3)
C7 C12 1.41(3)
C8 C9 1.40(3)
C8 H8 0.9300
C9 C10 1.39(3)
C9 H9 0.9300
C10 C11 1.31(3)
C10 C13 1.51(3)
C11 C12 1.38(3)
C11 H11 0.9300
C12 H12 0.9300
C14 C15 1.40(4)
C14 H14A 0.9700
C14 H14B 0.9700
C15 C16 1.50(4)
C15 H15A 0.9700
C15 H15B 0.9700
C16 C17 1.62(4)
C16 H16A 0.9700
C16 H16B 0.9700
C17 H17A 0.9600
C17 H17B 0.9600
C17 H17C 0.9600

loop_
_geom_hbond_atom_site_label_D
_geom_hbond_atom_site_label_H
_geom_hbond_atom_site_label_A
_geom_hbond_distance_DH
_geom_hbond_distance_HA
_geom_hbond_distance_DA
_geom_hbond_angle_DHA
_geom_hbond_site_symmetry_A
N1 H1B Cl1 0.90 2.52 3.375(16) 157.8 2_756
N1 H1A Cl2 0.90 2.77 3.377(15) 125.7 2_756
